data_2234339
loop_
_publ_author_name
'Zipp, Caitlin F.'
'Fernandes, Manuel'
'Marques, Helder M.'
'Michael, Joseph P.'

_publ_section_title
;
 4-(Dimethoxymethyl)phenyl
 2,3,4,6-tetra-<i>O</i>-acetyl-\b-<small>D</small>-glucopyranoside
;
_journal_coeditor_code MW2057
_journal_issue 4
_journal_name_full 'Acta Crystallographica Section E'
_journal_page_first o1202
_journal_paper_doi 10.1107/S160053681201121X
_journal_volume 68
_journal_year 2012
_chemical_formula_iupac 'C23 H30 O12'
_chemical_formula_moiety 'C23 H30 O12'
_chemical_formula_sum 'C23 H30 O12'
_chemical_formula_weight 498.47
_chemical_name_systematic
;
4-(Dimethoxymethyl)phenyl
2,3,4,6-tetra-<i>O</i>-acetyl-\b-<i>D</i>-glucopyranoside
;
_space_group_IT_number 19
_symmetry_cell_setting orthorhombic
_symmetry_space_group_name_Hall 'P 2ac 2ab'
_symmetry_space_group_name_H-M 'P 21 21 21'
_atom_sites_solution_hydrogens geom
_atom_sites_solution_primary direct
_atom_sites_solution_secondary difmap
_audit_creation_method SHELXL-97
_cell_angle_alpha 90.00
_cell_angle_beta 90.00
_cell_angle_gamma 90.00
_cell_formula_units_Z 4
_cell_length_a 7.9004(2)
_cell_length_b 10.9961(3)
_cell_length_c 29.2289(8)
_cell_measurement_reflns_used 3488
_cell_measurement_temperature 173(2)
_cell_measurement_theta_max 23.98
_cell_measurement_theta_min 2.32
_cell_volume 2539.22(12)
_computing_cell_refinement 'SAINT (Bruker, 2005)'
_computing_data_collection 'APEX2 (Bruker, 2005)'
_computing_data_reduction 'SAINT (Bruker, 2005)'
_computing_molecular_graphics
;
<i>ORTEP-3 for Windows</i> (Farrugia, 1997) and <i>SCHAKAL99</i>
(Keller, 1999)
;
_computing_publication_material
;
<i>WinGX</i> (Farrugia, 1999) and <i>PLATON</i> (Spek, 2009)
;
_computing_structure_refinement 'SHELXL97 (Sheldrick, 2008)'
_computing_structure_solution 'SHELXS97 (Sheldrick, 2008)'
_diffrn_ambient_temperature 173(2)
_diffrn_measured_fraction_theta_full 0.999
_diffrn_measured_fraction_theta_max 0.999
_diffrn_measurement_device_type 'Bruker APEXII CCD'
_diffrn_measurement_method '\f and \w scans'
_diffrn_radiation_monochromator graphite
_diffrn_radiation_source 'fine-focus sealed tube'
_diffrn_radiation_type MoK\a
_diffrn_radiation_wavelength 0.71073
_diffrn_reflns_av_R_equivalents 0.0533
_diffrn_reflns_av_sigmaI/netI 0.0488
_diffrn_reflns_limit_h_max 10
_diffrn_reflns_limit_h_min -10
_diffrn_reflns_limit_k_max 14
_diffrn_reflns_limit_k_min -10
_diffrn_reflns_limit_l_max 37
_diffrn_reflns_limit_l_min -38
_diffrn_reflns_number 13406
_diffrn_reflns_theta_full 28.00
_diffrn_reflns_theta_max 28.00
_diffrn_reflns_theta_min 1.98
_diffrn_standards_number 0
_exptl_absorpt_coefficient_mu 0.106
_exptl_absorpt_correction_type none
_exptl_crystal_colour colourless
_exptl_crystal_density_diffrn 1.304
_exptl_crystal_density_method 'not measured'
_exptl_crystal_description plate
_exptl_crystal_F_000 1056
_exptl_crystal_size_max 0.45
_exptl_crystal_size_mid 0.32
_exptl_crystal_size_min 0.10
_refine_diff_density_max 0.245
_refine_diff_density_min -0.201
_refine_ls_extinction_method none
_refine_ls_goodness_of_fit_ref 0.966
_refine_ls_hydrogen_treatment constr
_refine_ls_matrix_type full
_refine_ls_number_parameters 322
_refine_ls_number_reflns 3493
_refine_ls_number_restraints 0
_refine_ls_restrained_S_all 0.966
_refine_ls_R_factor_all 0.0614
_refine_ls_R_factor_gt 0.0424
_refine_ls_shift/su_max 0.001
_refine_ls_shift/su_mean 0.000
_refine_ls_structure_factor_coef Fsqd
_refine_ls_weighting_details 'calc w=1/[\s^2^(Fo^2^)+(0.0567P)^2^+0.0000P] where P=(Fo^2^+2Fc^2^)/3'
_refine_ls_weighting_scheme calc
_refine_ls_wR_factor_gt 0.0948
_refine_ls_wR_factor_ref 0.1016
_reflns_number_gt 2644
_reflns_number_total 3493
_reflns_threshold_expression I>2sigma(I)
_cod_data_source_file mw2057.cif
_cod_data_source_block I
_cod_database_code 2234339
_cod_database_fobs_code 2234339

loop_
_symmetry_equiv_pos_as_xyz
'x, y, z'
'-x+1/2, -y, z+1/2'
'-x, y+1/2, -z+1/2'
'x+1/2, -y+1/2, -z'

loop_
_atom_site_type_symbol
_atom_site_label
_atom_site_fract_x
_atom_site_fract_y
_atom_site_fract_z
_atom_site_U_iso_or_equiv
_atom_site_adp_type
_atom_site_calc_flag
_atom_site_refinement_flags
_atom_site_occupancy
_atom_site_symmetry_multiplicity
C C1 0.0801(3) 0.3057(2) 0.12632(8) 0.0238(5) Uani d . 1 1
H H1 0.0113 0.2457 0.1086 0.029 Uiso calc R 1 1
C C2 0.2410(3) 0.3384(2) 0.10042(8) 0.0219(5) Uani d . 1 1
H H2 0.3164 0.3905 0.1197 0.026 Uiso calc R 1 1
C C3 0.1944(3) 0.4037(2) 0.05649(8) 0.0225(5) Uani d . 1 1
H H3 0.1373 0.3461 0.0350 0.027 Uiso calc R 1 1
C C4 0.0790(3) 0.5105(2) 0.06664(8) 0.0236(5) Uani d . 1 1
H H4 0.1420 0.5753 0.0836 0.028 Uiso calc R 1 1
C C5 -0.0749(3) 0.4686(2) 0.09422(8) 0.0254(5) Uani d . 1 1
H H5 -0.1399 0.4077 0.0759 0.031 Uiso calc R 1 1
C C6 -0.1907(3) 0.5704(2) 0.10783(9) 0.0313(6) Uani d . 1 1
H H6A -0.2358 0.6113 0.0802 0.038 Uiso calc R 1 1
H H6B -0.2873 0.5381 0.1257 0.038 Uiso calc R 1 1
C C7 0.0063(3) 0.1934(2) 0.19310(8) 0.0266(5) Uani d . 1 1
C C8 0.0622(4) 0.1381(2) 0.23282(9) 0.0355(7) Uani d . 1 1
H H8 0.1776 0.1437 0.2417 0.043 Uiso calc R 1 1
C C9 -0.0526(4) 0.0745(3) 0.25957(9) 0.0389(7) Uani d . 1 1
H H9 -0.0149 0.0360 0.2868 0.047 Uiso calc R 1 1
C C10 -0.2229(4) 0.0663(2) 0.24709(9) 0.0349(6) Uani d . 1 1
C C11 -0.2725(4) 0.1186(2) 0.20664(10) 0.0353(6) Uani d . 1 1
H H11 -0.3865 0.1100 0.1968 0.042 Uiso calc R 1 1
C C12 -0.1597(4) 0.1839(2) 0.17970(9) 0.0339(6) Uani d . 1 1
H H12 -0.1971 0.2217 0.1523 0.041 Uiso calc R 1 1
C C13 -0.3436(4) -0.0023(3) 0.27751(10) 0.0439(7) Uani d . 1 1
H H13 -0.3008 -0.0875 0.2804 0.053 Uiso calc R 1 1
C C14 -0.4138(6) 0.1676(3) 0.32407(12) 0.0660(11) Uani d . 1 1
H H14A -0.3371 0.2205 0.3068 0.099 Uiso calc R 1 1
H H14B -0.4181 0.1944 0.3560 0.099 Uiso calc R 1 1
H H14C -0.5274 0.1718 0.3107 0.099 Uiso calc R 1 1
C C15 -0.6115(6) -0.0935(3) 0.27581(13) 0.0679(11) Uani d . 1 1
H H15A -0.5587 -0.1741 0.2746 0.102 Uiso calc R 1 1
H H15B -0.7182 -0.0950 0.2587 0.102 Uiso calc R 1 1
H H15C -0.6340 -0.0716 0.3077 0.102 Uiso calc R 1 1
C C16 0.4919(4) 0.2178(2) 0.09375(8) 0.0284(6) Uani d . 1 1
C C17 0.5515(4) 0.0911(2) 0.08455(10) 0.0428(7) Uani d . 1 1
H H17A 0.6752 0.0882 0.0865 0.064 Uiso calc R 1 1
H H17B 0.5154 0.0662 0.0539 0.064 Uiso calc R 1 1
H H17C 0.5027 0.0357 0.1073 0.064 Uiso calc R 1 1
C C18 0.4204(3) 0.3879(2) 0.00160(8) 0.0268(5) Uani d . 1 1
C C19 0.5757(4) 0.4516(2) -0.01518(10) 0.0395(7) Uani d . 1 1
H H19A 0.6324 0.4009 -0.0381 0.059 Uiso calc R 1 1
H H19B 0.6527 0.4660 0.0106 0.059 Uiso calc R 1 1
H H19C 0.5438 0.5296 -0.0289 0.059 Uiso calc R 1 1
C C20 0.0206(4) 0.6785(2) 0.01657(9) 0.0329(6) Uani d . 1 1
C C21 -0.0371(5) 0.7100(3) -0.03023(10) 0.0481(8) Uani d . 1 1
H H21A -0.0692 0.7960 -0.0313 0.072 Uiso calc R 1 1
H H21B -0.1350 0.6597 -0.0383 0.072 Uiso calc R 1 1
H H21C 0.0548 0.6951 -0.0520 0.072 Uiso calc R 1 1
C C22 -0.1382(4) 0.7733(3) 0.13249(11) 0.0464(8) Uani d . 1 1
C C23 -0.0184(5) 0.8508(3) 0.15844(13) 0.0651(11) Uani d . 1 1
H H23A 0.0782 0.8716 0.1389 0.098 Uiso calc R 1 1
H H23B 0.0216 0.8066 0.1855 0.098 Uiso calc R 1 1
H H23C -0.0759 0.9255 0.1681 0.098 Uiso calc R 1 1
O O1 -0.0151(2) 0.41192(14) 0.13529(5) 0.0264(4) Uani d . 1 1
O O2 0.1293(2) 0.25639(15) 0.16843(5) 0.0283(4) Uani d . 1 1
O O3 0.3219(2) 0.22387(14) 0.09025(5) 0.0257(4) Uani d . 1 1
O O4 0.5794(3) 0.30351(17) 0.10281(7) 0.0401(5) Uani d . 1 1
O O5 0.3456(2) 0.45309(14) 0.03546(5) 0.0249(4) Uani d . 1 1
O O6 0.3683(3) 0.29251(16) -0.01228(6) 0.0401(5) Uani d . 1 1
O O7 0.0199(2) 0.55613(14) 0.02296(5) 0.0280(4) Uani d . 1 1
O O8 0.0625(3) 0.74887(16) 0.04572(7) 0.0538(6) Uani d . 1 1
O O9 -0.0958(3) 0.65541(15) 0.13508(6) 0.0370(5) Uani d . 1 1
O O10 -0.2594(4) 0.8089(2) 0.11206(10) 0.0741(8) Uani d . 1 1
O O11 -0.3548(3) 0.0473(2) 0.32214(7) 0.0566(6) Uani d . 1 1
O O12 -0.5013(3) -0.00697(19) 0.25616(7) 0.0510(6) Uani d . 1 1

loop_
_atom_site_aniso_label
_atom_site_aniso_U_11
_atom_site_aniso_U_22
_atom_site_aniso_U_33
_atom_site_aniso_U_12
_atom_site_aniso_U_13
_atom_site_aniso_U_23
C1 0.0264(13) 0.0235(11) 0.0216(12) -0.0017(11) -0.0011(11) -0.0001(9)
C2 0.0204(12) 0.0216(11) 0.0235(12) 0.0004(10) 0.0008(10) -0.0046(9)
C3 0.0225(12) 0.0197(11) 0.0253(12) -0.0027(10) 0.0022(11) -0.0003(9)
C4 0.0265(13) 0.0213(11) 0.0230(12) 0.0000(11) 0.0013(11) -0.0005(9)
C5 0.0247(13) 0.0257(11) 0.0259(12) 0.0010(10) -0.0008(11) 0.0006(9)
C6 0.0295(15) 0.0337(13) 0.0309(14) 0.0078(12) 0.0020(12) -0.0011(11)
C7 0.0297(14) 0.0253(11) 0.0248(12) 0.0009(11) 0.0044(11) 0.0003(10)
C8 0.0360(16) 0.0430(15) 0.0276(14) -0.0015(13) -0.0046(13) 0.0055(11)
C9 0.046(2) 0.0437(16) 0.0270(14) 0.0015(14) -0.0033(13) 0.0115(12)
C10 0.0400(17) 0.0347(14) 0.0299(14) 0.0026(13) 0.0057(13) 0.0056(11)
C11 0.0287(14) 0.0391(14) 0.0382(16) 0.0037(12) 0.0046(13) 0.0074(12)
C12 0.0332(16) 0.0394(14) 0.0290(14) 0.0050(13) 0.0043(12) 0.0097(11)
C13 0.0493(19) 0.0431(16) 0.0393(17) 0.0007(15) 0.0052(15) 0.0149(13)
C14 0.074(3) 0.065(2) 0.059(2) -0.012(2) 0.029(2) -0.0096(17)
C15 0.076(3) 0.062(2) 0.066(2) -0.023(2) 0.017(2) 0.0088(18)
C16 0.0278(14) 0.0338(13) 0.0237(13) 0.0067(12) -0.0010(11) 0.0011(10)
C17 0.0434(18) 0.0376(14) 0.0474(17) 0.0151(14) 0.0015(15) -0.0033(13)
C18 0.0295(13) 0.0244(11) 0.0265(13) 0.0036(11) 0.0040(12) 0.0005(9)
C19 0.0407(16) 0.0323(13) 0.0455(16) 0.0004(13) 0.0207(15) -0.0010(12)
C20 0.0327(15) 0.0252(12) 0.0409(15) 0.0023(11) 0.0092(13) 0.0066(11)
C21 0.067(2) 0.0324(14) 0.0452(17) 0.0067(15) 0.0005(17) 0.0119(13)
C22 0.052(2) 0.0367(15) 0.0510(18) 0.0163(15) 0.0011(17) -0.0032(14)
C23 0.077(3) 0.0392(16) 0.079(3) 0.0126(19) -0.018(2) -0.0202(17)
O1 0.0287(10) 0.0289(8) 0.0217(8) 0.0038(7) 0.0024(8) 0.0015(7)
O2 0.0272(10) 0.0340(9) 0.0236(9) -0.0010(8) 0.0008(8) 0.0046(7)
O3 0.0257(10) 0.0223(8) 0.0291(9) 0.0039(7) -0.0011(8) -0.0021(7)
O4 0.0261(10) 0.0378(10) 0.0564(13) 0.0012(9) -0.0027(10) -0.0023(9)
O5 0.0251(9) 0.0213(7) 0.0283(9) -0.0018(7) 0.0070(8) -0.0022(7)
O6 0.0433(12) 0.0332(10) 0.0439(11) -0.0046(9) 0.0128(10) -0.0138(8)
O7 0.0336(10) 0.0221(8) 0.0283(9) 0.0029(7) -0.0002(8) 0.0025(7)
O8 0.0837(18) 0.0234(9) 0.0542(13) -0.0053(11) -0.0061(13) 0.0034(9)
O9 0.0466(12) 0.0302(9) 0.0343(10) 0.0134(9) -0.0038(10) -0.0072(7)
O10 0.0699(18) 0.0433(12) 0.109(2) 0.0250(13) -0.0303(16) -0.0047(13)
O11 0.0628(16) 0.0706(15) 0.0365(12) -0.0076(14) 0.0116(11) 0.0106(11)
O12 0.0476(13) 0.0543(13) 0.0511(13) -0.0148(12) 0.0048(11) 0.0135(10)

loop_
_atom_type_symbol
_atom_type_description
_atom_type_scat_dispersion_real
_atom_type_scat_dispersion_imag
_atom_type_scat_source
C C 0.0033 0.0000 'International Tables Vol C Tables 4.2.6.8 and 6.1.1.4'
H H 0.0000 0.0000 'International Tables Vol C Tables 4.2.6.8 and 6.1.1.4'
O O 0.0106 0.0000 'International Tables Vol C Tables 4.2.6.8 and 6.1.1.4'

loop_
_geom_angle_atom_site_label_1
_geom_angle_atom_site_label_2
_geom_angle_atom_site_label_3
_geom_angle
O2 C1 O1 107.73(17)
O2 C1 C2 107.29(19)
O1 C1 C2 109.94(18)
O2 C1 H1 110.6
O1 C1 H1 110.6
C2 C1 H1 110.6
O3 C2 C3 110.26(18)
O3 C2 C1 105.40(17)
C3 C2 C1 109.29(19)
O3 C2 H2 110.6
C3 C2 H2 110.6
C1 C2 H2 110.6
O5 C3 C4 106.76(17)
O5 C3 C2 109.66(19)
C4 C3 C2 110.31(18)
O5 C3 H3 110.0
C4 C3 H3 110.0
C2 C3 H3 110.0
O7 C4 C3 106.83(17)
O7 C4 C5 108.2(2)
C3 C4 C5 110.31(18)
O7 C4 H4 110.5
C3 C4 H4 110.5
C5 C4 H4 110.5
O1 C5 C6 107.67(18)
O1 C5 C4 108.10(19)
C6 C5 C4 113.56(19)
O1 C5 H5 109.1
C6 C5 H5 109.1
C4 C5 H5 109.1
O9 C6 C5 108.3(2)
O9 C6 H6A 110.0
C5 C6 H6A 110.0
O9 C6 H6B 110.0
C5 C6 H6B 110.0
H6A C6 H6B 108.4
C12 C7 C8 120.7(2)
C12 C7 O2 123.8(2)
C8 C7 O2 115.5(2)
C7 C8 C9 119.1(3)
C7 C8 H8 120.5
C9 C8 H8 120.5
C8 C9 C10 121.0(2)
C8 C9 H9 119.5
C10 C9 H9 119.5
C11 C10 C9 118.2(3)
C11 C10 C13 122.5(3)
C9 C10 C13 119.2(2)
C10 C11 C12 121.5(3)
C10 C11 H11 119.3
C12 C11 H11 119.3
C7 C12 C11 119.4(2)
C7 C12 H12 120.3
C11 C12 H12 120.3
O12 C13 O11 111.7(3)
O12 C13 C10 108.7(2)
O11 C13 C10 113.0(2)
O12 C13 H13 107.8
O11 C13 H13 107.8
C10 C13 H13 107.8
O11 C14 H14A 109.5
O11 C14 H14B 109.5
H14A C14 H14B 109.5
O11 C14 H14C 109.5
H14A C14 H14C 109.5
H14B C14 H14C 109.5
O12 C15 H15A 109.5
O12 C15 H15B 109.5
H15A C15 H15B 109.5
O12 C15 H15C 109.5
H15A C15 H15C 109.5
H15B C15 H15C 109.5
O4 C16 O3 123.5(2)
O4 C16 C17 126.2(3)
O3 C16 C17 110.2(2)
C16 C17 H17A 109.5
C16 C17 H17B 109.5
H17A C17 H17B 109.5
C16 C17 H17C 109.5
H17A C17 H17C 109.5
H17B C17 H17C 109.5
O6 C18 O5 124.0(2)
O6 C18 C19 125.5(2)
O5 C18 C19 110.4(2)
C18 C19 H19A 109.5
C18 C19 H19B 109.5
H19A C19 H19B 109.5
C18 C19 H19C 109.5
H19A C19 H19C 109.5
H19B C19 H19C 109.5
O8 C20 O7 122.9(2)
O8 C20 C21 126.2(2)
O7 C20 C21 110.9(2)
C20 C21 H21A 109.5
C20 C21 H21B 109.5
H21A C21 H21B 109.5
C20 C21 H21C 109.5
H21A C21 H21C 109.5
H21B C21 H21C 109.5
O10 C22 O9 123.0(3)
O10 C22 C23 125.4(3)
O9 C22 C23 111.6(3)
C22 C23 H23A 109.5
C22 C23 H23B 109.5
H23A C23 H23B 109.5
C22 C23 H23C 109.5
H23A C23 H23C 109.5
H23B C23 H23C 109.5
C1 O1 C5 112.28(16)
C7 O2 C1 117.00(19)
C16 O3 C2 117.93(19)
C18 O5 C3 118.07(18)
C20 O7 C4 117.55(19)
C22 O9 C6 117.8(2)
C14 O11 C13 114.9(2)
C13 O12 C15 113.2(3)

loop_
_geom_bond_atom_site_label_1
_geom_bond_atom_site_label_2
_geom_bond_distance
C1 O2 1.400(3)
C1 O1 1.414(3)
C1 C2 1.522(3)
C1 H1 1.0000
C2 O3 1.444(3)
C2 C3 1.516(3)
C2 H2 1.0000
C3 O5 1.449(3)
C3 C4 1.516(3)
C3 H3 1.0000
C4 O7 1.449(3)
C4 C5 1.530(3)
C4 H4 1.0000
C5 O1 1.433(3)
C5 C6 1.500(3)
C5 H5 1.0000
C6 O9 1.439(3)
C6 H6A 0.9900
C6 H6B 0.9900
C7 C12 1.373(4)
C7 C8 1.383(4)
C7 O2 1.394(3)
C8 C9 1.387(4)
C8 H8 0.9500
C9 C10 1.397(4)
C9 H9 0.9500
C10 C11 1.372(4)
C10 C13 1.506(4)
C11 C12 1.390(4)
C11 H11 0.9500
C12 H12 0.9500
C13 O12 1.395(4)
C13 O11 1.417(4)
C13 H13 1.0000
C14 O11 1.404(4)
C14 H14A 0.9800
C14 H14B 0.9800
C14 H14C 0.9800
C15 O12 1.412(4)
C15 H15A 0.9800
C15 H15B 0.9800
C15 H15C 0.9800
C16 O4 1.198(3)
C16 O3 1.348(3)
C16 C17 1.495(3)
C17 H17A 0.9800
C17 H17B 0.9800
C17 H17C 0.9800
C18 O6 1.198(3)
C18 O5 1.357(3)
C18 C19 1.495(4)
C19 H19A 0.9800
C19 H19B 0.9800
C19 H19C 0.9800
C20 O8 1.198(3)
C20 O7 1.359(3)
C20 C21 1.483(4)
C21 H21A 0.9800
C21 H21B 0.9800
C21 H21C 0.9800
C22 O10 1.195(4)
C22 O9 1.341(3)
C22 C23 1.482(5)
C23 H23A 0.9800
C23 H23B 0.9800
C23 H23C 0.9800

loop_
_geom_hbond_atom_site_label_D
_geom_hbond_atom_site_label_H
_geom_hbond_atom_site_label_A
_geom_hbond_site_symmetry_A
_geom_hbond_distance_DH
_geom_hbond_distance_HA
_geom_hbond_distance_DA
_geom_hbond_angle_DHA
_geom_hbond_publ_flag
C2 H2 O11 3 1.00 2.44 3.347(3) 151 y
C12 H12 O4 1_455 0.95 2.45 3.321(3) 152 y
C19 H19A O3 4 0.98 2.54 3.510(3) 171 y
C19 H19C O8 4_565 0.98 2.49 3.414(3) 157 y
C21 H21C O10 4_565 0.98 2.29 3.252(4) 168 y
C23 H23C Cg 1_565 0.98 2.71 3.615(4) 153 y

loop_
_geom_torsion_atom_site_label_1
_geom_torsion_atom_site_label_2
_geom_torsion_atom_site_label_3
_geom_torsion_atom_site_label_4
_geom_torsion
O2 C1 C2 O3 67.0(2)
O1 C1 C2 O3 -176.06(17)
O2 C1 C2 C3 -174.46(17)
O1 C1 C2 C3 -57.6(2)
O3 C2 C3 O5 -74.1(2)
C1 C2 C3 O5 170.47(17)
O3 C2 C3 C4 168.59(18)
C1 C2 C3 C4 53.2(2)
O5 C3 C4 O7 69.5(2)
C2 C3 C4 O7 -171.43(18)
O5 C3 C4 C5 -173.12(18)
C2 C3 C4 C5 -54.0(3)
O7 C4 C5 O1 174.03(16)
C3 C4 C5 O1 57.5(2)
O7 C4 C5 C6 -66.6(2)
C3 C4 C5 C6 176.9(2)
O1 C5 C6 O9 60.3(2)
C4 C5 C6 O9 -59.4(3)
C12 C7 C8 C9 -1.2(4)
O2 C7 C8 C9 179.4(2)
C7 C8 C9 C10 -0.4(4)
C8 C9 C10 C11 2.7(4)
C8 C9 C10 C13 -179.2(3)
C9 C10 C11 C12 -3.5(4)
C13 C10 C11 C12 178.5(3)
C8 C7 C12 C11 0.4(4)
O2 C7 C12 C11 179.8(2)
C10 C11 C12 C7 2.0(4)
C11 C10 C13 O12 3.2(4)
C9 C10 C13 O12 -174.9(3)
C11 C10 C13 O11 -121.4(3)
C9 C10 C13 O11 60.5(4)
O2 C1 O1 C5 -178.82(18)
C2 C1 O1 C5 64.6(2)
C6 C5 O1 C1 173.20(19)
C4 C5 O1 C1 -63.7(2)
C12 C7 O2 C1 -4.1(3)
C8 C7 O2 C1 175.4(2)
O1 C1 O2 C7 76.8(2)
C2 C1 O2 C7 -164.91(18)
O4 C16 O3 C2 -3.5(4)
C17 C16 O3 C2 176.82(19)
C3 C2 O3 C16 101.6(2)
C1 C2 O3 C16 -140.5(2)
O6 C18 O5 C3 0.7(3)
C19 C18 O5 C3 -178.8(2)
C4 C3 O5 C18 -143.3(2)
C2 C3 O5 C18 97.2(2)
O8 C20 O7 C4 -2.4(4)
C21 C20 O7 C4 177.8(2)
C3 C4 O7 C20 -135.4(2)
C5 C4 O7 C20 105.8(2)
O10 C22 O9 C6 6.9(5)
C23 C22 O9 C6 -173.9(3)
C5 C6 O9 C22 148.1(2)
O12 C13 O11 C14 -61.7(3)
C10 C13 O11 C14 61.2(4)
O11 C13 O12 C15 -69.5(3)
C10 C13 O12 C15 165.2(3)

loop_
_cod_related_entry_id
_cod_related_entry_database
_cod_related_entry_code
1 ChemSpider 30657623
